data_7156980
loop_
_publ_author_name
'Salin, Alexey V.'
'Islamov, Daut R.'

_publ_section_title
;
 Phosphine-catalyzed Michael additions to \a-methylene-\g-butyrolactones.
;
_journal_issue 31
_journal_name_full 'Organic &amp; biomolecular chemistry'
_journal_page_first 7293
_journal_page_last 7299
_journal_paper_doi 10.1039/c9ob01401b
_journal_volume 17
_journal_year 2019
_chemical_formula_moiety 'C17 H24 O8'
_chemical_formula_sum 'C17 H24 O8'
_chemical_formula_weight 356.36
_chemical_name_common 'Diethyl 2,2-bis((2-oxotetrahydrofuran-3-yl)methyl)malonate'
_space_group_crystal_system monoclinic
_space_group_IT_number 14
_space_group_name_Hall '-P 2ybc'
_space_group_name_H-M_alt 'P 1 21/c 1'
_symmetry_space_group_name_Hall '-P 2ybc'
_symmetry_space_group_name_H-M 'P 1 21/c 1'
_atom_sites_solution_hydrogens geom
_audit_creation_method SHELXL-2014/7
_audit_update_record
;
2019-05-07 deposited with the CCDC.    2019-07-10 downloaded from the CCDC.
;
_cell_angle_alpha 90
_cell_angle_beta 95.237(4)
_cell_angle_gamma 90
_cell_formula_units_Z 4
_cell_length_a 10.1251(6)
_cell_length_b 10.1582(7)
_cell_length_c 17.4602(11)
_cell_measurement_reflns_used 2573
_cell_measurement_temperature 296(2)
_cell_measurement_theta_max 20.64
_cell_measurement_theta_min 2.95
_cell_volume 1788.3(2)
_computing_cell_refinement 'APEX2  v2, 1-4  (Bruker AXS, 2005-2007)'
_computing_data_collection 'APEX2  v2, 1-4  (Bruker AXS, 2005-2007)'
_computing_data_reduction 'SAINT NT v6.0 (Bruker AXS, 2003)'
_computing_molecular_graphics 'MERCURY 4.1 (Macrae, 2006)'
_computing_publication_material 'enCIFer (Allen et al. 2004)'
_computing_structure_refinement 'SHELXL-2014/7 (Sheldrick, 2014)'
_computing_structure_solution 'ShelXT (Sheldrick, 2015)'
_diffrn_ambient_temperature 296(2)
_diffrn_measured_fraction_theta_full 0.996
_diffrn_measured_fraction_theta_max 0.994
_diffrn_measurement_device_type 'Bruker Kappa APEX-II CCD'
_diffrn_measurement_method '\f and \w scans'
_diffrn_radiation_probe x-ray
_diffrn_radiation_type MoK\a
_diffrn_radiation_wavelength 0.71073
_diffrn_reflns_av_R_equivalents 0.0735
_diffrn_reflns_av_unetI/netI 0.0632
_diffrn_reflns_Laue_measured_fraction_full 0.996
_diffrn_reflns_Laue_measured_fraction_max 0.994
_diffrn_reflns_limit_h_max 12
_diffrn_reflns_limit_h_min -12
_diffrn_reflns_limit_k_max 12
_diffrn_reflns_limit_k_min -12
_diffrn_reflns_limit_l_max 21
_diffrn_reflns_limit_l_min -21
_diffrn_reflns_number 20578
_diffrn_reflns_point_group_measured_fraction_full 0.996
_diffrn_reflns_point_group_measured_fraction_max 0.994
_diffrn_reflns_theta_full 25.242
_diffrn_reflns_theta_max 26.098
_diffrn_reflns_theta_min 2.322
_diffrn_source 'sealed x-ray tube'
_exptl_absorpt_coefficient_mu 0.105
_exptl_absorpt_correction_T_max 0.7455
_exptl_absorpt_correction_T_min 0.6944
_exptl_absorpt_correction_type multi-scan
_exptl_absorpt_process_details sadabs
_exptl_crystal_colour colourless
_exptl_crystal_density_diffrn 1.324
_exptl_crystal_description prism
_exptl_crystal_F_000 760
_exptl_crystal_size_max 0.333
_exptl_crystal_size_mid 0.249
_exptl_crystal_size_min 0.213
_refine_diff_density_max 0.408
_refine_diff_density_min -0.345
_refine_diff_density_rms 0.118
_refine_ls_extinction_coef 0.052(5)
_refine_ls_extinction_expression Fc^*^=kFc[1+0.001xFc^2^\l^3^/sin(2\q)]^-1/4^
_refine_ls_extinction_method 'SHELXL-2014/7 (Sheldrick 2014'
_refine_ls_goodness_of_fit_ref 1.108
_refine_ls_hydrogen_treatment constr
_refine_ls_matrix_type full
_refine_ls_number_parameters 229
_refine_ls_number_reflns 3531
_refine_ls_number_restraints 0
_refine_ls_restrained_S_all 1.108
_refine_ls_R_factor_all 0.1338
_refine_ls_R_factor_gt 0.0709
_refine_ls_shift/su_max 0.000
_refine_ls_shift/su_mean 0.000
_refine_ls_structure_factor_coef Fsqd
_refine_ls_weighting_details 'w=1/[\s^2^(Fo^2^)+(0.1000P)^2^+0.0636P] where P=(Fo^2^+2Fc^2^)/3'
_refine_ls_weighting_scheme calc
_refine_ls_wR_factor_gt 0.1693
_refine_ls_wR_factor_ref 0.2134
_reflns_Friedel_coverage 0.000
_reflns_number_gt 1864
_reflns_number_total 3531
_reflns_threshold_expression 'I > 2\s(I)'
_cod_data_source_file c9ob01401b2.cif
_cod_data_source_block Sal3_a
_cod_depositor_comments 'Adding full bibliography for 7156978--7156981.cif.'
_cod_database_code 7156980
_shelx_shelxl_version_number 2014/7
_shelx_space_group_comment
;
The symmetry employed for this shelxl refinement is uniquely defined
by the following loop, which should always be used as a source of
symmetry information in preference to the above space-group names.
They are only intended as comments.
;
_shelx_estimated_absorpt_t_min 0.966
_shelx_estimated_absorpt_t_max 0.978

loop_
_space_group_symop_operation_xyz
'x, y, z'
'-x, y+1/2, -z+1/2'
'-x, -y, -z'
'x, -y-1/2, z-1/2'

loop_
_atom_site_label
_atom_site_type_symbol
_atom_site_fract_x
_atom_site_fract_y
_atom_site_fract_z
_atom_site_U_iso_or_equiv
_atom_site_adp_type
_atom_site_occupancy
_atom_site_site_symmetry_order
_atom_site_calc_flag
_atom_site_refinement_flags_posn
_atom_site_refinement_flags_adp
C1 C 0.2823(3) 0.6088(3) 0.61996(15) 0.0418(8) Uani 1 1 d . .
C2 C 0.3961(3) 0.6382(3) 0.68316(16) 0.0455(8) Uani 1 1 d . .
H2A H 0.3687 0.7099 0.7148 0.055 Uiso 1 1 calc R U
H2B H 0.4094 0.5612 0.7158 0.055 Uiso 1 1 calc R U
C3 C 0.5281(3) 0.6747(3) 0.65322(17) 0.0458(8) Uani 1 1 d . .
H3 H 0.5328 0.6310 0.6035 0.055 Uiso 1 1 calc R U
C4 C 0.5591(3) 0.8193(4) 0.6431(2) 0.0589(9) Uani 1 1 d . .
H4A H 0.5266 0.8500 0.5922 0.071 Uiso 1 1 calc R U
H4B H 0.5205 0.8727 0.6814 0.071 Uiso 1 1 calc R U
C5 C 0.7082(3) 0.8229(4) 0.6542(2) 0.0691(11) Uani 1 1 d . .
H5A H 0.7459 0.8097 0.6056 0.083 Uiso 1 1 calc R U
H5B H 0.7391 0.9065 0.6758 0.083 Uiso 1 1 calc R U
C6 C 0.6443(3) 0.6281(4) 0.7067(2) 0.0579(10) Uani 1 1 d . .
C7 C 0.2497(3) 0.7246(3) 0.56546(16) 0.0470(8) Uani 1 1 d . .
H7A H 0.3279 0.7450 0.5395 0.056 Uiso 1 1 calc R U
H7B H 0.1808 0.6971 0.5265 0.056 Uiso 1 1 calc R U
C8 C 0.2045(3) 0.8484(3) 0.60245(17) 0.0482(8) Uani 1 1 d . .
H8 H 0.2653 0.8661 0.6482 0.058 Uiso 1 1 calc R U
C9 C 0.0638(4) 0.8556(4) 0.6255(2) 0.0653(10) Uani 1 1 d . .
H9A H 0.0025 0.8091 0.5890 0.078 Uiso 1 1 calc R U
H9B H 0.0579 0.8194 0.6765 0.078 Uiso 1 1 calc R U
C10 C 0.0370(4) 1.0023(4) 0.6239(2) 0.0663(10) Uani 1 1 d . .
H10A H -0.0570 1.0200 0.6129 0.080 Uiso 1 1 calc R U
H10B H 0.0677 1.0426 0.6727 0.080 Uiso 1 1 calc R U
C11 C 0.2073(4) 0.9645(3) 0.5497(2) 0.0549(9) Uani 1 1 d . .
C12 C 0.3225(3) 0.4904(4) 0.5738(2) 0.0511(9) Uani 1 1 d . .
C13 C 0.3850(5) 0.2631(4) 0.5874(3) 0.1097(18) Uani 1 1 d . .
H13A H 0.3338 0.1914 0.6064 0.132 Uiso 1 1 calc R U
H13B H 0.3669 0.2658 0.5319 0.132 Uiso 1 1 calc R U
C14 C 0.5191(5) 0.2379(6) 0.6056(3) 0.117(2) Uani 1 1 d . .
H14A H 0.5705 0.2927 0.5747 0.175 Uiso 1 1 calc R U
H14B H 0.5371 0.1471 0.5956 0.175 Uiso 1 1 calc R U
H14C H 0.5423 0.2567 0.6590 0.175 Uiso 1 1 calc R U
C15 C 0.1598(3) 0.5673(3) 0.6589(2) 0.0485(8) Uani 1 1 d . .
C16 C -0.0577(3) 0.4779(4) 0.6319(2) 0.0662(11) Uani 1 1 d . .
H16A H -0.1312 0.4959 0.5937 0.079 Uiso 1 1 calc R U
H16B H -0.0751 0.5217 0.6793 0.079 Uiso 1 1 calc R U
C17 C -0.0466(4) 0.3338(5) 0.6452(3) 0.0892(13) Uani 1 1 d . .
H17A H -0.0191 0.2918 0.6001 0.134 Uiso 1 1 calc R U
H17B H -0.1312 0.2995 0.6562 0.134 Uiso 1 1 calc R U
H17C H 0.0176 0.3171 0.6881 0.134 Uiso 1 1 calc R U
O1 O 0.7447(2) 0.7159(3) 0.70694(14) 0.0718(8) Uani 1 1 d . .
O2 O 0.6551(3) 0.5310(3) 0.74492(17) 0.0851(9) Uani 1 1 d . .
O3 O 0.1110(2) 1.0507(2) 0.56295(14) 0.0633(7) Uani 1 1 d . .
O4 O 0.2810(3) 0.9847(3) 0.50121(16) 0.0825(9) Uani 1 1 d . .
O5 O 0.3419(3) 0.3861(3) 0.61955(14) 0.0756(8) Uani 1 1 d . .
O6 O 0.3343(2) 0.4898(3) 0.50636(14) 0.0674(8) Uani 1 1 d . .
O7 O 0.0645(2) 0.5286(2) 0.60531(12) 0.0575(7) Uani 1 1 d . .
O8 O 0.1489(2) 0.5700(3) 0.72628(13) 0.0607(7) Uani 1 1 d . .

loop_
_atom_site_aniso_label
_atom_site_aniso_U_11
_atom_site_aniso_U_22
_atom_site_aniso_U_33
_atom_site_aniso_U_23
_atom_site_aniso_U_13
_atom_site_aniso_U_12
C1 0.0422(16) 0.046(2) 0.0368(17) -0.0026(14) 0.0013(13) -0.0004(14)
C2 0.0460(17) 0.050(2) 0.0401(17) -0.0024(14) 0.0014(13) 0.0017(14)
C3 0.0460(17) 0.050(2) 0.0406(17) -0.0041(15) 0.0009(13) 0.0007(15)
C4 0.0547(19) 0.056(2) 0.065(2) -0.0001(18) 0.0020(16) -0.0039(17)
C5 0.060(2) 0.069(3) 0.079(3) -0.003(2) 0.0053(18) -0.0137(19)
C6 0.0449(19) 0.074(3) 0.055(2) -0.002(2) 0.0053(15) 0.0079(18)
C7 0.0490(17) 0.053(2) 0.0386(17) -0.0003(15) 0.0012(13) -0.0002(15)
C8 0.0492(17) 0.049(2) 0.0454(19) 0.0000(15) -0.0002(14) 0.0051(15)
C9 0.068(2) 0.056(3) 0.074(2) 0.0152(19) 0.0201(18) 0.0108(19)
C10 0.063(2) 0.068(3) 0.069(2) 0.007(2) 0.0120(18) 0.0092(19)
C11 0.060(2) 0.048(2) 0.057(2) -0.0011(17) 0.0065(17) -0.0071(18)
C12 0.0441(17) 0.058(2) 0.051(2) -0.0073(18) -0.0004(15) -0.0031(16)
C13 0.150(5) 0.058(3) 0.114(4) -0.034(3) -0.029(3) 0.027(3)
C14 0.122(4) 0.128(5) 0.101(4) -0.015(3) 0.018(3) 0.057(4)
C15 0.0449(18) 0.045(2) 0.055(2) 0.0012(16) 0.0005(15) 0.0023(14)
C16 0.0430(19) 0.078(3) 0.077(2) -0.001(2) 0.0024(17) -0.0039(18)
C17 0.092(3) 0.076(3) 0.098(3) 0.010(3) 0.001(2) -0.013(2)
O1 0.0468(14) 0.091(2) 0.0756(17) 0.0001(15) -0.0052(11) -0.0022(13)
O2 0.0673(17) 0.091(2) 0.094(2) 0.0347(18) -0.0065(14) 0.0142(15)
O3 0.0683(15) 0.0499(16) 0.0717(16) 0.0083(12) 0.0066(12) 0.0048(12)
O4 0.098(2) 0.0605(19) 0.094(2) 0.0124(15) 0.0390(17) -0.0039(15)
O5 0.108(2) 0.0448(16) 0.0704(17) -0.0053(13) -0.0099(14) 0.0095(14)
O6 0.0760(17) 0.0732(19) 0.0544(16) -0.0110(13) 0.0128(12) 0.0048(13)
O7 0.0479(13) 0.0659(17) 0.0576(14) -0.0027(12) -0.0012(10) -0.0076(11)
O8 0.0589(14) 0.0799(19) 0.0444(14) 0.0033(12) 0.0107(11) -0.0051(12)

loop_
_atom_type_symbol
_atom_type_description
_atom_type_scat_dispersion_real
_atom_type_scat_dispersion_imag
_atom_type_scat_source
C C 0.0033 0.0016 'International Tables Vol C Tables 4.2.6.8 and 6.1.1.4'
H H 0.0000 0.0000 'International Tables Vol C Tables 4.2.6.8 and 6.1.1.4'
O O 0.0106 0.0060 'International Tables Vol C Tables 4.2.6.8 and 6.1.1.4'

loop_
_geom_angle_atom_site_label_1
_geom_angle_atom_site_label_2
_geom_angle_atom_site_label_3
_geom_angle
C12 C1 C15 106.5(3)
C12 C1 C7 109.3(2)
C15 C1 C7 110.5(2)
C12 C1 C2 108.2(2)
C15 C1 C2 108.5(2)
C7 C1 C2 113.5(3)
C3 C2 C1 114.9(2)
C3 C2 H2A 108.5
C1 C2 H2A 108.5
C3 C2 H2B 108.5
C1 C2 H2B 108.5
H2A C2 H2B 107.5
C6 C3 C4 102.6(3)
C6 C3 C2 111.7(3)
C4 C3 C2 118.2(3)
C6 C3 H3 108.0
C4 C3 H3 108.0
C2 C3 H3 108.0
C5 C4 C3 102.9(3)
C5 C4 H4A 111.2
C3 C4 H4A 111.2
C5 C4 H4B 111.2
C3 C4 H4B 111.2
H4A C4 H4B 109.1
O1 C5 C4 104.9(3)
O1 C5 H5A 110.8
C4 C5 H5A 110.8
O1 C5 H5B 110.8
C4 C5 H5B 110.8
H5A C5 H5B 108.8
O2 C6 O1 121.0(3)
O2 C6 C3 129.2(3)
O1 C6 C3 109.8(3)
C8 C7 C1 115.6(2)
C8 C7 H7A 108.4
C1 C7 H7A 108.4
C8 C7 H7B 108.4
C1 C7 H7B 108.4
H7A C7 H7B 107.4
C11 C8 C7 111.7(3)
C11 C8 C9 101.3(3)
C7 C8 C9 119.0(3)
C11 C8 H8 108.1
C7 C8 H8 108.1
C9 C8 H8 108.1
C10 C9 C8 102.3(3)
C10 C9 H9A 111.3
C8 C9 H9A 111.3
C10 C9 H9B 111.3
C8 C9 H9B 111.3
H9A C9 H9B 109.2
O3 C10 C9 104.2(3)
O3 C10 H10A 110.9
C9 C10 H10A 110.9
O3 C10 H10B 110.9
C9 C10 H10B 110.9
H10A C10 H10B 108.9
O4 C11 O3 121.2(3)
O4 C11 C8 128.2(3)
O3 C11 C8 110.5(3)
O6 C12 O5 124.4(3)
O6 C12 C1 125.5(3)
O5 C12 C1 110.0(3)
C14 C13 O5 113.0(4)
C14 C13 H13A 109.0
O5 C13 H13A 109.0
C14 C13 H13B 109.0
O5 C13 H13B 109.0
H13A C13 H13B 107.8
C13 C14 H14A 109.5
C13 C14 H14B 109.5
H14A C14 H14B 109.5
C13 C14 H14C 109.5
H14A C14 H14C 109.5
H14B C14 H14C 109.5
O8 C15 O7 124.8(3)
O8 C15 C1 125.8(3)
O7 C15 C1 109.4(3)
O7 C16 C17 110.2(3)
O7 C16 H16A 109.6
C17 C16 H16A 109.6
O7 C16 H16B 109.6
C17 C16 H16B 109.6
H16A C16 H16B 108.1
C16 C17 H17A 109.5
C16 C17 H17B 109.5
H17A C17 H17B 109.5
C16 C17 H17C 109.5
H17A C17 H17C 109.5
H17B C17 H17C 109.5
C6 O1 C5 110.1(3)
C11 O3 C10 109.8(3)
C12 O5 C13 119.0(3)
C15 O7 C16 117.4(3)

loop_
_geom_bond_atom_site_label_1
_geom_bond_atom_site_label_2
_geom_bond_distance
C1 C12 1.524(5)
C1 C15 1.528(4)
C1 C7 1.530(4)
C1 C2 1.550(4)
C2 C3 1.525(4)
C2 H2A 0.9700
C2 H2B 0.9700
C3 C6 1.510(4)
C3 C4 1.516(5)
C3 H3 0.9800
C4 C5 1.505(5)
C4 H4A 0.9700
C4 H4B 0.9700
C5 O1 1.450(5)
C5 H5A 0.9700
C5 H5B 0.9700
C6 O2 1.191(4)
C6 O1 1.352(4)
C7 C8 1.504(4)
C7 H7A 0.9700
C7 H7B 0.9700
C8 C11 1.499(5)
C8 C9 1.516(4)
C8 H8 0.9800
C9 C10 1.515(5)
C9 H9A 0.9700
C9 H9B 0.9700
C10 O3 1.443(4)
C10 H10A 0.9700
C10 H10B 0.9700
C11 O4 1.196(4)
C11 O3 1.347(4)
C12 O6 1.194(4)
C12 O5 1.331(4)
C13 C14 1.390(6)
C13 O5 1.453(5)
C13 H13A 0.9700
C13 H13B 0.9700
C14 H14A 0.9600
C14 H14B 0.9600
C14 H14C 0.9600
C15 O8 1.192(3)
C15 O7 1.340(4)
C16 O7 1.454(4)
C16 C17 1.484(6)
C16 H16A 0.9700
C16 H16B 0.9700
C17 H17A 0.9600
C17 H17B 0.9600
C17 H17C 0.9600
